data_1518120
loop_
_publ_author_name
'Manjappa, Kiran B.'
'Jhang, Wei-Fang'
'Huang, Shin-Yi'
'Yang, Ding-Yah'

_publ_section_title
;
 Microwave-Promoted, Metal- and Catalyst-Free Decarboxylative
 \a,\b-Difunctionlization of Secondary \a-Amino Acids via
 Pseudo-Four-Component Reactions.
;
_journal_issue 21
_journal_name_full 'Organic letters'
_journal_page_first 5690
_journal_page_last 5693
_journal_paper_doi 10.1021/ol5027574
_journal_volume 16
_journal_year 2014
_chemical_formula_moiety 'C27 H23 N O3'
_chemical_formula_sum 'C27 H23 N O3'
_chemical_formula_weight 409.46
_space_group_IT_number 14
_symmetry_cell_setting monoclinic
_symmetry_Int_Tables_number 14
_symmetry_space_group_name_Hall '-P 2yn'
_symmetry_space_group_name_H-M 'P 1 21/n 1'
_atom_sites_solution_hydrogens geom
_atom_sites_solution_primary direct
_atom_sites_solution_secondary difmap
_audit_creation_method SHELXL-97
_cell_angle_alpha 90.00
_cell_angle_beta 99.159(2)
_cell_angle_gamma 90.00
_cell_formula_units_Z 4
_cell_length_a 9.8063(4)
_cell_length_b 15.3229(5)
_cell_length_c 14.4437(5)
_cell_measurement_temperature 296(2)
_cell_volume 2142.65(13)
_computing_cell_refinement 'Bruker SAINT'
_computing_data_collection 'Bruker APEX2'
_computing_data_reduction 'Bruker SAINT'
_computing_molecular_graphics 'Bruker SHELXTL'
_computing_publication_material 'Bruker SHELXTL'
_computing_structure_refinement 'SHELXL-97 (Sheldrick, 2008)'
_computing_structure_solution 'SHELXS-97 (Sheldrick, 2008)'
_diffrn_ambient_temperature 296(2)
_diffrn_measured_fraction_theta_full 0.990
_diffrn_measured_fraction_theta_max 0.990
_diffrn_measurement_device_type 'Bruker APEX-II CCD'
_diffrn_measurement_method '\f and \w scans'
_diffrn_radiation_monochromator graphite
_diffrn_radiation_probe x-ray
_diffrn_radiation_type MoK\a
_diffrn_radiation_wavelength 0.71073
_diffrn_reflns_av_R_equivalents 0.0337
_diffrn_reflns_av_sigmaI/netI 0.0305
_diffrn_reflns_limit_h_max 11
_diffrn_reflns_limit_h_min -12
_diffrn_reflns_limit_k_max 19
_diffrn_reflns_limit_k_min -19
_diffrn_reflns_limit_l_max 18
_diffrn_reflns_limit_l_min -18
_diffrn_reflns_number 17763
_diffrn_reflns_theta_full 26.46
_diffrn_reflns_theta_max 26.46
_diffrn_reflns_theta_min 2.35
_diffrn_source 'fine-focus sealed tube'
_exptl_absorpt_coefficient_mu 0.083
_exptl_absorpt_correction_T_max 0.9693
_exptl_absorpt_correction_T_min 0.9607
_exptl_absorpt_correction_type multi-scan
_exptl_absorpt_process_details 'SADABS V2008/1 (Bruker AXS Inc.)'
_exptl_crystal_colour yellow
_exptl_crystal_density_diffrn 1.269
_exptl_crystal_density_method 'not measured'
_exptl_crystal_description parallelepiped
_exptl_crystal_F_000 864
_exptl_crystal_size_max 0.49
_exptl_crystal_size_mid 0.46
_exptl_crystal_size_min 0.38
_refine_diff_density_max 0.290
_refine_diff_density_min -0.197
_refine_diff_density_rms 0.049
_refine_ls_extinction_method none
_refine_ls_goodness_of_fit_ref 1.052
_refine_ls_hydrogen_treatment constr
_refine_ls_matrix_type full
_refine_ls_number_parameters 280
_refine_ls_number_reflns 4376
_refine_ls_number_restraints 1
_refine_ls_restrained_S_all 1.052
_refine_ls_R_factor_all 0.0879
_refine_ls_R_factor_gt 0.0535
_refine_ls_shift/su_max 0.000
_refine_ls_shift/su_mean 0.000
_refine_ls_structure_factor_coef Fsqd
_refine_ls_weighting_details 'calc w=1/[\s^2^(Fo^2^)+(0.0840P)^2^+0.5974P] where P=(Fo^2^+2Fc^2^)/3'
_refine_ls_weighting_scheme calc
_refine_ls_wR_factor_gt 0.1425
_refine_ls_wR_factor_ref 0.1735
_reflns_number_gt 2928
_reflns_number_total 4376
_reflns_threshold_expression >2sigma(I)
_cod_data_source_file ol5027574_si_002.cif
_cod_data_source_block yh013
_cod_depositor_comments 'Adding full bibliography for 1518118--1518120.cif.'
_cod_original_sg_symbol_H-M 'P 21/n'
_cod_database_code 1518120

loop_
_symmetry_equiv_pos_as_xyz
'x, y, z'
'-x+1/2, y+1/2, -z+1/2'
'-x, -y, -z'
'x-1/2, -y-1/2, z-1/2'

loop_
_atom_site_label
_atom_site_type_symbol
_atom_site_fract_x
_atom_site_fract_y
_atom_site_fract_z
_atom_site_U_iso_or_equiv
_atom_site_adp_type
_atom_site_occupancy
_atom_site_symmetry_multiplicity
_atom_site_calc_flag
_atom_site_refinement_flags
O1 O 0.44620(19) 0.14222(10) -0.03760(10) 0.0664(5) Uani 1 1 d .
O2 O 0.41495(15) 0.16846(10) 0.24166(9) 0.0540(4) Uani 1 1 d U
O3 O 0.5919(2) 0.25196(11) -0.03066(11) 0.0778(6) Uani 1 1 d .
N1 N 0.52291(18) 0.21745(13) 0.39130(11) 0.0528(5) Uani 1 1 d .
C1 C 0.3658(3) 0.08637(13) 0.00454(15) 0.0571(6) Uani 1 1 d .
C2 C 0.2948(3) 0.02257(17) -0.05188(19) 0.0818(8) Uani 1 1 d .
H2A H 0.3025 0.0188 -0.1151 0.098 Uiso 1 1 calc R
C3 C 0.2134(4) -0.03463(19) -0.0130(2) 0.0971(10) Uani 1 1 d .
H3A H 0.1663 -0.0782 -0.0499 0.117 Uiso 1 1 calc R
C4 C 0.2001(3) -0.02875(18) 0.0800(2) 0.0921(10) Uani 1 1 d .
H4A H 0.1433 -0.0678 0.1053 0.110 Uiso 1 1 calc R
C5 C 0.2704(3) 0.03464(15) 0.13619(19) 0.0689(7) Uani 1 1 d .
H5A H 0.2615 0.0380 0.1992 0.083 Uiso 1 1 calc R
C6 C 0.3549(2) 0.09362(13) 0.09875(14) 0.0507(5) Uani 1 1 d .
C7 C 0.4301(2) 0.16381(12) 0.15114(13) 0.0439(5) Uani 1 1 d .
C8 C 0.5090(2) 0.21932(12) 0.10924(13) 0.0430(5) Uani 1 1 d .
C9 C 0.5212(3) 0.20824(13) 0.01223(14) 0.0551(6) Uani 1 1 d .
C10 C 0.5860(2) 0.29421(12) 0.16030(13) 0.0440(5) Uani 1 1 d .
H10A H 0.6777 0.2973 0.1417 0.053 Uiso 1 1 calc R
C11 C 0.6046(2) 0.27736(13) 0.26608(13) 0.0466(5) Uani 1 1 d .
H11A H 0.6312 0.3325 0.2982 0.056 Uiso 1 1 calc R
C12 C 0.4756(2) 0.24486(14) 0.29945(13) 0.0480(5) Uani 1 1 d U
H12A H 0.4076 0.2919 0.2985 0.058 Uiso 1 1 calc R
C13 C 0.6584(2) 0.17626(17) 0.39431(15) 0.0632(6) Uani 1 1 d .
H13A H 0.6502 0.1132 0.3941 0.076 Uiso 1 1 calc R
H13B H 0.7210 0.1940 0.4500 0.076 Uiso 1 1 calc R
C14 C 0.7099(2) 0.20815(16) 0.30570(15) 0.0575(6) Uani 1 1 d .
H14A H 0.8017 0.2331 0.3207 0.069 Uiso 1 1 calc R
H14B H 0.7122 0.1608 0.2614 0.069 Uiso 1 1 calc R
C15 C 0.5145(2) 0.38157(12) 0.13830(12) 0.0421(5) Uani 1 1 d .
C16 C 0.3726(2) 0.39052(13) 0.12484(14) 0.0498(5) Uani 1 1 d .
H16A H 0.3175 0.3412 0.1253 0.060 Uiso 1 1 calc R
C17 C 0.3113(2) 0.47151(14) 0.11075(16) 0.0590(6) Uani 1 1 d .
H17A H 0.2156 0.4763 0.1023 0.071 Uiso 1 1 calc R
C18 C 0.3905(3) 0.54466(14) 0.10917(18) 0.0654(6) Uani 1 1 d .
H18A H 0.3489 0.5992 0.0994 0.078 Uiso 1 1 calc R
C19 C 0.5304(3) 0.53729(15) 0.1219(2) 0.0744(8) Uani 1 1 d .
H19A H 0.5845 0.5870 0.1207 0.089 Uiso 1 1 calc R
C20 C 0.5928(2) 0.45651(14) 0.13665(18) 0.0619(6) Uani 1 1 d .
H20A H 0.6887 0.4525 0.1456 0.074 Uiso 1 1 calc R
C21 C 0.4275(2) 0.17752(17) 0.44348(14) 0.0590(6) Uani 1 1 d .
H21A H 0.4159 0.1167 0.4253 0.071 Uiso 1 1 calc R
H21B H 0.3384 0.2059 0.4278 0.071 Uiso 1 1 calc R
C22 C 0.4738(2) 0.18273(15) 0.54855(14) 0.0504(5) Uani 1 1 d .
C23 C 0.4574(2) 0.11099(18) 0.60213(17) 0.0677(7) Uani 1 1 d .
H23A H 0.4214 0.0597 0.5736 0.081 Uiso 1 1 calc R
C24 C 0.4942(3) 0.1144(3) 0.6989(2) 0.1011(12) Uani 1 1 d .
H24A H 0.4823 0.0657 0.7353 0.121 Uiso 1 1 calc R
C25 C 0.5479(3) 0.1897(4) 0.74035(19) 0.1113(15) Uani 1 1 d .
H25A H 0.5724 0.1926 0.8052 0.134 Uiso 1 1 calc R
C26 C 0.5654(3) 0.2605(3) 0.6865(2) 0.0985(11) Uani 1 1 d .
H26A H 0.6027 0.3116 0.7149 0.118 Uiso 1 1 calc R
C27 C 0.5288(3) 0.25737(18) 0.59079(18) 0.0696(7) Uani 1 1 d .
H27A H 0.5415 0.3061 0.5547 0.084 Uiso 1 1 calc R

loop_
_atom_site_aniso_label
_atom_site_aniso_U_11
_atom_site_aniso_U_22
_atom_site_aniso_U_33
_atom_site_aniso_U_23
_atom_site_aniso_U_13
_atom_site_aniso_U_12
O1 0.0999(13) 0.0584(9) 0.0423(8) -0.0080(7) 0.0152(8) -0.0143(9)
O2 0.0533(9) 0.0718(10) 0.0369(7) 0.0058(6) 0.0077(6) -0.0111(7)
O3 0.1206(16) 0.0718(11) 0.0480(9) -0.0002(8) 0.0347(10) -0.0265(10)
N1 0.0437(10) 0.0801(12) 0.0337(8) 0.0081(8) 0.0034(7) 0.0047(9)
C1 0.0712(15) 0.0450(11) 0.0528(12) -0.0007(10) 0.0023(11) -0.0022(10)
C2 0.107(2) 0.0666(16) 0.0683(16) -0.0137(13) 0.0025(15) -0.0129(16)
C3 0.115(3) 0.0718(18) 0.098(2) -0.0128(17) -0.005(2) -0.0323(18)
C4 0.097(2) 0.0729(18) 0.102(2) 0.0106(17) 0.0042(18) -0.0348(16)
C5 0.0691(16) 0.0655(15) 0.0691(15) 0.0129(12) 0.0016(12) -0.0138(12)
C6 0.0545(13) 0.0446(11) 0.0503(12) 0.0086(9) -0.0004(9) 0.0007(9)
C7 0.0475(11) 0.0482(11) 0.0350(9) 0.0047(8) 0.0035(8) 0.0041(9)
C8 0.0508(12) 0.0427(10) 0.0353(9) 0.0029(8) 0.0064(8) 0.0034(9)
C9 0.0782(16) 0.0472(11) 0.0410(11) 0.0010(9) 0.0128(11) -0.0010(11)
C10 0.0457(11) 0.0488(11) 0.0378(10) 0.0023(8) 0.0077(8) -0.0015(9)
C11 0.0465(12) 0.0545(11) 0.0372(10) 0.0014(9) 0.0020(8) -0.0023(9)
C12 0.0463(12) 0.0606(12) 0.0355(10) 0.0008(8) 0.0015(8) 0.0064(9)
C13 0.0479(13) 0.0866(17) 0.0540(13) 0.0214(12) 0.0045(10) 0.0092(12)
C14 0.0423(12) 0.0781(15) 0.0511(12) 0.0117(11) 0.0045(9) 0.0049(11)
C15 0.0436(11) 0.0463(11) 0.0358(9) 0.0002(8) 0.0046(8) -0.0053(8)
C16 0.0460(12) 0.0487(11) 0.0526(12) 0.0071(9) 0.0019(9) -0.0110(9)
C17 0.0461(13) 0.0578(13) 0.0725(15) 0.0091(11) 0.0075(11) 0.0007(10)
C18 0.0635(16) 0.0461(12) 0.0866(17) 0.0049(11) 0.0124(13) 0.0030(11)
C19 0.0621(16) 0.0465(13) 0.114(2) 0.0000(13) 0.0135(15) -0.0160(11)
C20 0.0431(12) 0.0554(13) 0.0868(17) 0.0023(12) 0.0095(11) -0.0099(10)
C21 0.0537(13) 0.0811(15) 0.0419(11) 0.0029(11) 0.0062(10) -0.0075(11)
C22 0.0404(11) 0.0743(14) 0.0382(10) 0.0037(10) 0.0112(8) 0.0067(10)
C23 0.0581(15) 0.0851(17) 0.0631(15) 0.0163(13) 0.0191(11) 0.0033(13)
C24 0.0663(19) 0.170(4) 0.071(2) 0.061(2) 0.0240(16) 0.019(2)
C25 0.0580(18) 0.241(5) 0.0364(14) -0.003(2) 0.0119(12) 0.017(2)
C26 0.073(2) 0.149(3) 0.073(2) -0.046(2) 0.0110(16) 0.001(2)
C27 0.0683(16) 0.0795(17) 0.0600(15) -0.0077(13) 0.0068(12) 0.0025(13)

loop_
_atom_type_symbol
_atom_type_description
_atom_type_scat_dispersion_real
_atom_type_scat_dispersion_imag
_atom_type_scat_source
C C 0.0033 0.0016 'International Tables Vol C Tables 4.2.6.8 and 6.1.1.4'
H H 0.0000 0.0000 'International Tables Vol C Tables 4.2.6.8 and 6.1.1.4'
N N 0.0061 0.0033 'International Tables Vol C Tables 4.2.6.8 and 6.1.1.4'
O O 0.0106 0.0060 'International Tables Vol C Tables 4.2.6.8 and 6.1.1.4'

loop_
_geom_angle_atom_site_label_1
_geom_angle_atom_site_label_2
_geom_angle_atom_site_label_3
_geom_angle
C1 O1 C9 121.42(16)
C7 O2 C12 119.14(15)
C12 N1 C21 118.84(17)
C12 N1 C13 108.67(16)
C21 N1 C13 117.82(18)
O1 C1 C6 121.71(19)
O1 C1 C2 116.7(2)
C6 C1 C2 121.6(2)
C3 C2 C1 118.8(3)
C3 C2 H2A 120.6
C1 C2 H2A 120.6
C2 C3 C4 120.9(3)
C2 C3 H3A 119.6
C4 C3 H3A 119.6
C3 C4 C5 120.4(3)
C3 C4 H4A 119.8
C5 C4 H4A 119.8
C4 C5 C6 120.1(3)
C4 C5 H5A 119.9
C6 C5 H5A 119.9
C1 C6 C5 118.2(2)
C1 C6 C7 117.40(18)
C5 C6 C7 124.4(2)
O2 C7 C8 124.18(18)
O2 C7 C6 115.00(17)
C8 C7 C6 120.82(18)
C7 C8 C9 120.26(18)
C7 C8 C10 122.60(17)
C9 C8 C10 117.14(17)
O3 C9 O1 116.17(18)
O3 C9 C8 125.5(2)
O1 C9 C8 118.33(18)
C8 C10 C15 112.99(16)
C8 C10 C11 109.37(15)
C15 C10 C11 109.53(15)
C8 C10 H10A 108.3
C15 C10 H10A 108.3
C11 C10 H10A 108.3
C12 C11 C14 101.71(16)
C12 C11 C10 113.71(16)
C14 C11 C10 117.17(17)
C12 C11 H11A 107.9
C14 C11 H11A 107.9
C10 C11 H11A 107.9
N1 C12 O2 109.56(17)
N1 C12 C11 103.51(16)
O2 C12 C11 110.93(15)
N1 C12 H12A 110.9
O2 C12 H12A 110.9
C11 C12 H12A 110.9
N1 C13 C14 104.85(17)
N1 C13 H13A 110.8
C14 C13 H13A 110.8
N1 C13 H13B 110.8
C14 C13 H13B 110.8
H13A C13 H13B 108.9
C11 C14 C13 103.98(17)
C11 C14 H14A 111.0
C13 C14 H14A 111.0
C11 C14 H14B 111.0
C13 C14 H14B 111.0
H14A C14 H14B 109.0
C16 C15 C20 117.72(19)
C16 C15 C10 122.54(17)
C20 C15 C10 119.64(18)
C17 C16 C15 121.07(19)
C17 C16 H16A 119.5
C15 C16 H16A 119.5
C18 C17 C16 120.3(2)
C18 C17 H17A 119.8
C16 C17 H17A 119.8
C19 C18 C17 119.6(2)
C19 C18 H18A 120.2
C17 C18 H18A 120.2
C18 C19 C20 120.5(2)
C18 C19 H19A 119.7
C20 C19 H19A 119.7
C19 C20 C15 120.8(2)
C19 C20 H20A 119.6
C15 C20 H20A 119.6
N1 C21 C22 112.85(18)
N1 C21 H21A 109.0
C22 C21 H21A 109.0
N1 C21 H21B 109.0
C22 C21 H21B 109.0
H21A C21 H21B 107.8
C27 C22 C23 119.6(2)
C27 C22 C21 121.7(2)
C23 C22 C21 118.7(2)
C22 C23 C24 120.3(3)
C22 C23 H23A 119.9
C24 C23 H23A 119.9
C25 C24 C23 119.5(3)
C25 C24 H24A 120.2
C23 C24 H24A 120.2
C26 C25 C24 119.9(3)
C26 C25 H25A 120.1
C24 C25 H25A 120.1
C25 C26 C27 120.7(3)
C25 C26 H26A 119.7
C27 C26 H26A 119.7
C22 C27 C26 120.0(3)
C22 C27 H27A 120.0
C26 C27 H27A 120.0

loop_
_geom_bond_atom_site_label_1
_geom_bond_atom_site_label_2
_geom_bond_distance
O1 C1 1.370(3)
O1 C9 1.383(3)
O2 C7 1.341(2)
O2 C12 1.504(2)
O3 C9 1.204(3)
N1 C12 1.399(2)
N1 C21 1.429(3)
N1 C13 1.465(3)
C1 C6 1.386(3)
C1 C2 1.387(3)
C2 C3 1.365(4)
C2 H2A 0.9300
C3 C4 1.373(4)
C3 H3A 0.9300
C4 C5 1.378(4)
C4 H4A 0.9300
C5 C6 1.392(3)
C5 H5A 0.9300
C6 C7 1.448(3)
C7 C8 1.355(3)
C8 C9 1.435(3)
C8 C10 1.501(3)
C10 C15 1.521(3)
C10 C11 1.532(3)
C10 H10A 0.9800
C11 C12 1.508(3)
C11 C14 1.527(3)
C11 H11A 0.9800
C12 H12A 0.9800
C13 C14 1.529(3)
C13 H13A 0.9700
C13 H13B 0.9700
C14 H14A 0.9700
C14 H14B 0.9700
C15 C16 1.380(3)
C15 C20 1.384(3)
C16 C17 1.380(3)
C16 H16A 0.9300
C17 C18 1.366(3)
C17 H17A 0.9300
C18 C19 1.360(4)
C18 H18A 0.9300
C19 C20 1.382(3)
C19 H19A 0.9300
C20 H20A 0.9300
C21 C22 1.515(3)
C21 H21A 0.9700
C21 H21B 0.9700
C22 C27 1.366(3)
C22 C23 1.369(3)
C23 C24 1.388(4)
C23 H23A 0.9300
C24 C25 1.367(5)
C24 H24A 0.9300
C25 C26 1.362(5)
C25 H25A 0.9300
C26 C27 1.373(4)
C26 H26A 0.9300
C27 H27A 0.9300

loop_
_geom_torsion_atom_site_label_1
_geom_torsion_atom_site_label_2
_geom_torsion_atom_site_label_3
_geom_torsion_atom_site_label_4
_geom_torsion
C9 O1 C1 C6 0.4(3)
C9 O1 C1 C2 179.9(2)
O1 C1 C2 C3 179.9(3)
C6 C1 C2 C3 -0.5(4)
C1 C2 C3 C4 0.9(5)
C2 C3 C4 C5 -0.8(5)
C3 C4 C5 C6 0.4(5)
O1 C1 C6 C5 179.6(2)
C2 C1 C6 C5 0.1(4)
O1 C1 C6 C7 1.1(3)
C2 C1 C6 C7 -178.4(2)
C4 C5 C6 C1 -0.1(4)
C4 C5 C6 C7 178.3(2)
C12 O2 C7 C8 6.9(3)
C12 O2 C7 C6 -173.14(16)
C1 C6 C7 O2 179.31(18)
C5 C6 C7 O2 0.9(3)
C1 C6 C7 C8 -0.7(3)
C5 C6 C7 C8 -179.1(2)
O2 C7 C8 C9 178.80(19)
C6 C7 C8 C9 -1.2(3)
O2 C7 C8 C10 -1.5(3)
C6 C7 C8 C10 178.54(18)
C1 O1 C9 O3 177.7(2)
C1 O1 C9 C8 -2.3(3)
C7 C8 C9 O3 -177.3(2)
C10 C8 C9 O3 2.9(3)
C7 C8 C9 O1 2.7(3)
C10 C8 C9 O1 -177.08(18)
C7 C8 C10 C15 -101.8(2)
C9 C8 C10 C15 78.0(2)
C7 C8 C10 C11 20.5(3)
C9 C8 C10 C11 -159.75(18)
C8 C10 C11 C12 -45.0(2)
C15 C10 C11 C12 79.3(2)
C8 C10 C11 C14 73.3(2)
C15 C10 C11 C14 -162.33(17)
C21 N1 C12 O2 -58.1(2)
C13 N1 C12 O2 80.4(2)
C21 N1 C12 C11 -176.48(19)
C13 N1 C12 C11 -38.0(2)
C7 O2 C12 N1 -145.00(17)
C7 O2 C12 C11 -31.3(2)
C14 C11 C12 N1 41.4(2)
C10 C11 C12 N1 168.30(17)
C14 C11 C12 O2 -76.02(18)
C10 C11 C12 O2 50.9(2)
C12 N1 C13 C14 18.6(3)
C21 N1 C13 C14 157.52(19)
C12 C11 C14 C13 -29.4(2)
C10 C11 C14 C13 -154.02(19)
N1 C13 C14 C11 8.1(2)
C8 C10 C15 C16 36.9(2)
C11 C10 C15 C16 -85.3(2)
C8 C10 C15 C20 -146.86(19)
C11 C10 C15 C20 91.0(2)
C20 C15 C16 C17 -0.3(3)
C10 C15 C16 C17 175.94(19)
C15 C16 C17 C18 0.5(4)
C16 C17 C18 C19 -0.2(4)
C17 C18 C19 C20 -0.1(4)
C18 C19 C20 C15 0.3(4)
C16 C15 C20 C19 0.0(3)
C10 C15 C20 C19 -176.4(2)
C12 N1 C21 C22 -157.96(19)
C13 N1 C21 C22 67.3(3)
N1 C21 C22 C27 43.1(3)
N1 C21 C22 C23 -138.1(2)
C27 C22 C23 C24 1.1(4)
C21 C22 C23 C24 -177.7(2)
C22 C23 C24 C25 -0.4(4)
C23 C24 C25 C26 -0.3(5)
C24 C25 C26 C27 0.5(5)
C23 C22 C27 C26 -0.9(4)
C21 C22 C27 C26 177.9(2)
C25 C26 C27 C22 0.1(4)
